data_7064315
loop_
_publ_author_name
'Tran, Vy-Phuong'
'Kundu, Arup'
'Scott, Madelyn N.'
'Iwanicki, Ainsley'
'Nalaoh, Phattananawee'
'Diers, James R.'
'Taniguchi, Masahiko'
'Bocian, David F.'
'Schlau-Cohen, Gabriela S.'
'Lindsey, Jonathan S.'

_publ_section_title
;
 Synthesis and characterization of 5,15-bis(hydroxymethyl)porphyrins --
 simple compounds distantly inspired by the chlorosomal
 bacteriochlorophylls
;
_journal_issue 4
_journal_name_full 'New Journal of Chemistry'
_journal_page_first 1990
_journal_page_last 2004
_journal_paper_doi 10.1039/D5NJ04118J
_journal_volume 50
_journal_year 2026
_chemical_formula_moiety 'C44 H44 N4 O2 Zn'
_chemical_formula_sum 'C44 H44 N4 O2 Zn'
_chemical_formula_weight 726.20
_space_group_crystal_system triclinic
_space_group_IT_number 2
_space_group_name_Hall '-P 1'
_space_group_name_H-M_alt 'P -1'
_atom_sites_solution_hydrogens geom
_atom_sites_solution_primary dual
_audit_creation_date 2025-09-10
_audit_creation_method
;
Olex2 1.5
(compiled 2025.07.13 svn.rb7424aed for OlexSys, GUI svn.r7314)
;
_audit_update_record
;
2025-10-17 deposited with the CCDC.	2025-12-29 downloaded from the CCDC.
;
_cell_angle_alpha 106.040(6)
_cell_angle_beta 105.616(5)
_cell_angle_gamma 106.667(6)
_cell_formula_units_Z 1
_cell_length_a 8.2431(15)
_cell_length_b 10.460(2)
_cell_length_c 11.845(2)
_cell_measurement_reflns_used 9879
_cell_measurement_temperature 100.00
_cell_measurement_theta_max 28.32
_cell_measurement_theta_min 2.72
_cell_volume 870.4(3)
_computing_cell_refinement 'SAINT V8.40B (?, 2016)'
_computing_data_reduction 'SAINT V8.40B (?, 2016)'
_computing_molecular_graphics 'Olex2 1.5 (Dolomanov et al., 2009)'
_computing_publication_material 'Olex2 1.5 (Dolomanov et al., 2009)'
_computing_structure_refinement 'XL  (Sheldrick, 2008)'
_computing_structure_solution 'SHELXT 2018/2 (Sheldrick, 2018)'
_diffrn_ambient_temperature 100.00
_diffrn_measured_fraction_theta_full 0.999
_diffrn_measured_fraction_theta_max 0.999
_diffrn_measurement_device_type 'Bruker D8 Venture'
_diffrn_measurement_method '\f and \w scans'
_diffrn_radiation_type MoK\a
_diffrn_radiation_wavelength 0.71073
_diffrn_reflns_av_R_equivalents 0.0513
_diffrn_reflns_av_unetI/netI 0.0438
_diffrn_reflns_Laue_measured_fraction_full 0.999
_diffrn_reflns_Laue_measured_fraction_max 0.999
_diffrn_reflns_limit_h_max 10
_diffrn_reflns_limit_h_min -10
_diffrn_reflns_limit_k_max 13
_diffrn_reflns_limit_k_min -13
_diffrn_reflns_limit_l_max 15
_diffrn_reflns_limit_l_min -15
_diffrn_reflns_number 16179
_diffrn_reflns_point_group_measured_fraction_full 0.999
_diffrn_reflns_point_group_measured_fraction_max 0.999
_diffrn_reflns_theta_full 25.242
_diffrn_reflns_theta_max 27.484
_diffrn_reflns_theta_min 2.306
_diffrn_source_current 1.4
_diffrn_source_power 0.07
_diffrn_source_voltage 50.0
_diffrn_standards_number 0
_exptl_absorpt_coefficient_mu 0.751
_exptl_absorpt_correction_T_max 0.7457
_exptl_absorpt_correction_T_min 0.6476
_exptl_absorpt_correction_type multi-scan
_exptl_absorpt_process_details
;
SADABS-2016/2 (Bruker,2016/2) was used for absorption correction.
wR2(int) was 0.1438 before and 0.0949 after correction.
The Ratio of minimum to maximum transmission is 0.8684.
The \l/2 correction factor is Not present.
;
_exptl_crystal_colour 'clear dark violet'
_exptl_crystal_colour_lustre clear
_exptl_crystal_colour_modifier dark
_exptl_crystal_colour_primary violet
_exptl_crystal_density_diffrn 1.385
_exptl_crystal_description block
_exptl_crystal_F_000 382
_exptl_crystal_size_max 0.552
_exptl_crystal_size_mid 0.301
_exptl_crystal_size_min 0.108
_refine_diff_density_max 0.645
_refine_diff_density_min -0.349
_refine_diff_density_rms 0.124
_refine_ls_extinction_method none
_refine_ls_goodness_of_fit_ref 1.067
_refine_ls_hydrogen_treatment constr
_refine_ls_matrix_type full
_refine_ls_number_parameters 233
_refine_ls_number_reflns 3998
_refine_ls_number_restraints 0
_refine_ls_restrained_S_all 1.067
_refine_ls_R_factor_all 0.0353
_refine_ls_R_factor_gt 0.0345
_refine_ls_shift/su_max 0.000
_refine_ls_shift/su_mean 0.000
_refine_ls_structure_factor_coef Fsqd
_refine_ls_weighting_details 'w=1/[\s^2^(Fo^2^)+(0.0377P)^2^+0.4615P] where P=(Fo^2^+2Fc^2^)/3'
_refine_ls_weighting_scheme calc
_refine_ls_wR_factor_gt 0.0852
_refine_ls_wR_factor_ref 0.0858
_reflns_Friedel_coverage 0.000
_reflns_number_gt 3870
_reflns_number_total 3998
_reflns_threshold_expression 'I > 2\s(I)'
_cod_data_source_file d5nj04118j2.cif
_cod_data_source_block ncsu_pn99_a
_cod_original_sg_symbol_H-M P-1
_cod_database_code 7064315
_shelx_shelxl_version_number 2019/1
_shelx_space_group_comment
;
The symmetry employed for this shelxl refinement is uniquely defined
by the following loop, which should always be used as a source of
symmetry information in preference to the above space-group names.
They are only intended as comments.
;
_shelx_estimated_absorpt_t_max 0.923
_shelx_estimated_absorpt_t_min 0.682
_olex2_refinement_description
;
1. Fixed Uiso
 At 1.2 times of:
  All C(H) groups, All C(H,H) groups
 At 1.5 times of:
  All C(H,H,H) groups
2.a Secondary CH2 refined with riding coordinates:
 C17(H17A,H17B), C19(H19A,H19B), C20(H20A,H20B), C21(H21A,H21B), C22(H22A,H22B)
2.b Aromatic/amide H refined with riding coordinates:
 C2(H2), C3(H3), C4(H4), C5(H5), C6(H6), C10(H10), C11(H11), C13(H13), C14(H14)
2.c Idealised Me refined as rotating group:
 C18(H18A,H18B,H18C)
;
_olex2_submission_special_instructions 'No special instructions were received'

loop_
_space_group_symop_operation_xyz
'x, y, z'
'-x, -y, -z'

loop_
_atom_site_label
_atom_site_type_symbol
_atom_site_fract_x
_atom_site_fract_y
_atom_site_fract_z
_atom_site_U_iso_or_equiv
_atom_site_adp_type
_atom_site_occupancy
_atom_site_site_symmetry_order
_atom_site_calc_flag
_atom_site_refinement_flags_posn
_atom_site_refinement_flags_adp
_atom_site_refinement_flags_occupancy
_atom_site_disorder_assembly
_atom_site_disorder_group
C1 C 0.26111(19) 0.25267(16) 0.75626(13) 0.0143(3) Uani 1 1 d . . . . .
C2 C 0.1674(2) 0.10308(16) 0.70480(15) 0.0191(3) Uani 1 1 d . . . . .
H2 H 0.149174 0.049067 0.620262 0.023 Uiso 1 1 calc R U . . .
C3 C 0.1002(2) 0.03229(18) 0.77620(17) 0.0249(3) Uani 1 1 d . . . . .
H3 H 0.036300 -0.069685 0.740382 0.030 Uiso 1 1 calc R U . . .
C4 C 0.1266(2) 0.11071(19) 0.89994(17) 0.0277(4) Uani 1 1 d . . . . .
H4 H 0.081913 0.062056 0.948943 0.033 Uiso 1 1 calc R U . . .
C5 C 0.2178(2) 0.25951(19) 0.95208(15) 0.0236(3) Uani 1 1 d . . . . .
H5 H 0.234124 0.313108 1.036270 0.028 Uiso 1 1 calc R U . . .
C6 C 0.2855(2) 0.33026(17) 0.88075(14) 0.0178(3) Uani 1 1 d . . . . .
H6 H 0.348909 0.432288 0.916910 0.021 Uiso 1 1 calc R U . . .
C7 C 0.33404(19) 0.32905(15) 0.67949(13) 0.0134(3) Uani 1 1 d . . . . .
C8 C 0.52503(19) 0.38965(15) 0.71636(13) 0.0135(3) Uani 1 1 d . . . . .
C9 C 0.80007(19) 0.49857(15) 0.72042(13) 0.0131(3) Uani 1 1 d . . . . .
C10 C 0.8228(2) 0.43782(16) 0.81676(14) 0.0169(3) Uani 1 1 d . . . . .
H10 H 0.935016 0.443509 0.871336 0.020 Uiso 1 1 calc R U . . .
C11 C 0.6537(2) 0.37122(16) 0.81450(13) 0.0163(3) Uani 1 1 d . . . . .
H11 H 0.625289 0.321826 0.867377 0.020 Uiso 1 1 calc R U . . .
C12 C 0.20501(19) 0.33142(15) 0.57550(13) 0.0130(3) Uani 1 1 d . . . . .
C13 C 0.00952(19) 0.27247(15) 0.54243(14) 0.0155(3) Uani 1 1 d . . . . .
H13 H -0.053191 0.223727 0.584453 0.019 Uiso 1 1 calc R U . . .
C14 C -0.06752(19) 0.29991(16) 0.43998(14) 0.0160(3) Uani 1 1 d . . . . .
H14 H -0.194384 0.274582 0.397089 0.019 Uiso 1 1 calc R U . . .
C15 C 0.07962(18) 0.37491(15) 0.40834(13) 0.0129(3) Uani 1 1 d . . . . .
C16 C 0.05622(18) 0.42500(15) 0.30842(13) 0.0133(3) Uani 1 1 d . . . . .
C17 C -0.13725(19) 0.39472(16) 0.22557(14) 0.0167(3) Uani 1 1 d . . . . .
H17A H -0.137459 0.479015 0.202984 0.020 Uiso 1 1 calc R U . . .
H17B H -0.216715 0.382443 0.274573 0.020 Uiso 1 1 calc R U . . .
C18 C -0.2167(2) 0.25970(18) 0.10373(15) 0.0240(3) Uani 1 1 d . . . . .
H18A H -0.342068 0.244244 0.054684 0.036 Uiso 1 1 calc R U . . .
H18B H -0.217521 0.175680 0.125385 0.036 Uiso 1 1 calc R U . . .
H18C H -0.141468 0.272699 0.053072 0.036 Uiso 1 1 calc R U . . .
C19 C 0.5429(2) 0.84634(18) 0.57410(16) 0.0248(3) Uani 1 1 d . . . . .
H19A H 0.436417 0.826101 0.498648 0.030 Uiso 1 1 calc R U . . .
H19B H 0.650126 0.854244 0.549780 0.030 Uiso 1 1 calc R U . . .
C20 C 0.5819(3) 0.9855(2) 0.68101(19) 0.0348(4) Uani 1 1 d . . . . .
H20A H 0.479120 1.017443 0.662248 0.042 Uiso 1 1 calc R U . . .
H20B H 0.695154 1.063536 0.693616 0.042 Uiso 1 1 calc R U . . .
C21 C 0.6040(3) 0.9473(2) 0.79794(17) 0.0338(4) Uani 1 1 d . . . . .
H21A H 0.717816 1.018600 0.869946 0.041 Uiso 1 1 calc R U . . .
H21B H 0.498597 0.943601 0.823725 0.041 Uiso 1 1 calc R U . . .
C22 C 0.6125(2) 0.79888(18) 0.75528(15) 0.0232(3) Uani 1 1 d . . . . .
H22A H 0.740247 0.807721 0.771659 0.028 Uiso 1 1 calc R U . . .
H22B H 0.560980 0.741392 0.800373 0.028 Uiso 1 1 calc R U . . .
N1 N 0.61741(16) 0.46744(13) 0.66102(11) 0.0130(2) Uani 1 1 d . . . . .
N2 N 0.24419(16) 0.39254(13) 0.49240(11) 0.0125(2) Uani 1 1 d . . . . .
O1 O 0.50466(14) 0.73303(11) 0.62194(10) 0.0180(2) Uani 1 1 d . . . . .
Zn1 Zn 0.500000 0.500000 0.500000 0.01292(8) Uani 1 2 d S . P . .

loop_
_atom_site_aniso_label
_atom_site_aniso_U_11
_atom_site_aniso_U_22
_atom_site_aniso_U_33
_atom_site_aniso_U_23
_atom_site_aniso_U_13
_atom_site_aniso_U_12
C1 0.0144(6) 0.0162(7) 0.0151(6) 0.0088(5) 0.0062(5) 0.0066(5)
C2 0.0227(7) 0.0163(7) 0.0195(7) 0.0072(6) 0.0097(6) 0.0072(6)
C3 0.0285(8) 0.0174(8) 0.0322(9) 0.0143(7) 0.0149(7) 0.0055(6)
C4 0.0342(9) 0.0304(9) 0.0313(9) 0.0221(8) 0.0202(7) 0.0128(7)
C5 0.0308(8) 0.0288(9) 0.0189(7) 0.0125(7) 0.0137(7) 0.0148(7)
C6 0.0209(7) 0.0172(7) 0.0162(7) 0.0075(6) 0.0066(6) 0.0083(6)
C7 0.0162(6) 0.0123(6) 0.0126(6) 0.0055(5) 0.0066(5) 0.0050(5)
C8 0.0161(7) 0.0119(6) 0.0122(6) 0.0052(5) 0.0047(5) 0.0051(5)
C9 0.0144(6) 0.0124(6) 0.0114(6) 0.0039(5) 0.0029(5) 0.0061(5)
C10 0.0172(7) 0.0193(7) 0.0147(6) 0.0083(6) 0.0039(5) 0.0081(6)
C11 0.0193(7) 0.0173(7) 0.0147(6) 0.0094(6) 0.0060(6) 0.0075(6)
C12 0.0142(6) 0.0110(6) 0.0134(6) 0.0041(5) 0.0061(5) 0.0039(5)
C13 0.0144(6) 0.0146(7) 0.0170(7) 0.0061(5) 0.0073(5) 0.0038(5)
C14 0.0119(6) 0.0168(7) 0.0167(7) 0.0052(5) 0.0049(5) 0.0037(5)
C15 0.0123(6) 0.0107(6) 0.0133(6) 0.0024(5) 0.0038(5) 0.0043(5)
C16 0.0129(6) 0.0121(6) 0.0122(6) 0.0025(5) 0.0026(5) 0.0054(5)
C17 0.0128(6) 0.0194(7) 0.0172(7) 0.0080(6) 0.0031(5) 0.0067(6)
C18 0.0206(7) 0.0234(8) 0.0175(7) 0.0046(6) -0.0008(6) 0.0048(6)
C19 0.0334(9) 0.0191(8) 0.0253(8) 0.0102(6) 0.0130(7) 0.0115(7)
C20 0.0467(11) 0.0191(8) 0.0383(10) 0.0073(7) 0.0181(9) 0.0143(8)
C21 0.0399(10) 0.0268(9) 0.0250(9) -0.0005(7) 0.0105(8) 0.0115(8)
C22 0.0215(7) 0.0243(8) 0.0169(7) 0.0041(6) 0.0044(6) 0.0058(6)
N1 0.0125(5) 0.0132(5) 0.0124(5) 0.0054(4) 0.0038(4) 0.0040(4)
N2 0.0121(5) 0.0131(5) 0.0123(5) 0.0057(4) 0.0045(4) 0.0040(4)
O1 0.0189(5) 0.0159(5) 0.0158(5) 0.0048(4) 0.0040(4) 0.0057(4)
Zn1 0.01051(12) 0.01608(13) 0.01205(12) 0.00791(9) 0.00322(9) 0.00360(9)

loop_
_atom_type_symbol
_atom_type_description
_atom_type_scat_dispersion_real
_atom_type_scat_dispersion_imag
_atom_type_scat_source
C C 0.0033 0.0016 'International Tables Vol C Tables 4.2.6.8 and 6.1.1.4'
H H 0.0000 0.0000 'International Tables Vol C Tables 4.2.6.8 and 6.1.1.4'
N N 0.0061 0.0033 'International Tables Vol C Tables 4.2.6.8 and 6.1.1.4'
O O 0.0106 0.0060 'International Tables Vol C Tables 4.2.6.8 and 6.1.1.4'
Zn Zn 0.2839 1.4301 'International Tables Vol C Tables 4.2.6.8 and 6.1.1.4'

loop_
_exptl_crystal_face_index_h
_exptl_crystal_face_index_k
_exptl_crystal_face_index_l
_exptl_crystal_face_perp_dist
-1.00 1.00 0.00 0.1610
0.00 0.00 -1.00 0.0730
0.00 0.00 1.00 0.1180
0.00 -1.00 0.00 0.0540
0.00 1.00 0.00 0.0210
1.00 0.00 0.00 0.2310
1.00 -1.00 0.00 0.2150

loop_
_geom_angle_atom_site_label_1
_geom_angle_atom_site_label_2
_geom_angle_atom_site_label_3
_geom_angle
_geom_angle_site_symmetry_1
_geom_angle_site_symmetry_3
_geom_angle_publ_flag
C2 C1 C6 118.80(14) . . ?
C2 C1 C7 120.57(13) . . ?
C6 C1 C7 120.63(13) . . ?
C1 C2 H2 119.7 . . ?
C3 C2 C1 120.53(14) . . ?
C3 C2 H2 119.7 . . ?
C2 C3 H3 120.0 . . ?
C4 C3 C2 119.98(15) . . ?
C4 C3 H3 120.0 . . ?
C3 C4 H4 119.9 . . ?
C5 C4 C3 120.23(15) . . ?
C5 C4 H4 119.9 . . ?
C4 C5 H5 120.1 . . ?
C4 C5 C6 119.76(15) . . ?
C6 C5 H5 120.1 . . ?
C1 C6 H6 119.7 . . ?
C5 C6 C1 120.68(15) . . ?
C5 C6 H6 119.7 . . ?
C8 C7 C1 117.20(12) . . ?
C8 C7 C12 125.77(13) . . ?
C12 C7 C1 117.02(12) . . ?
C7 C8 C11 124.53(13) . . ?
N1 C8 C7 125.81(13) . . ?
N1 C8 C11 109.56(12) . . ?
C16 C9 C10 124.74(13) 2_666 . ?
N1 C9 C10 109.30(12) . . ?
N1 C9 C16 125.95(12) . 2_666 ?
C9 C10 H10 126.4 . . ?
C11 C10 C9 107.15(12) . . ?
C11 C10 H10 126.4 . . ?
C8 C11 H11 126.5 . . ?
C10 C11 C8 107.02(12) . . ?
C10 C11 H11 126.5 . . ?
C7 C12 C13 124.52(13) . . ?
N2 C12 C7 125.77(13) . . ?
N2 C12 C13 109.69(12) . . ?
C12 C13 H13 126.5 . . ?
C14 C13 C12 107.00(12) . . ?
C14 C13 H13 126.5 . . ?
C13 C14 H14 126.4 . . ?
C13 C14 C15 107.14(12) . . ?
C15 C14 H14 126.4 . . ?
C16 C15 C14 124.66(13) . . ?
N2 C15 C14 109.46(12) . . ?
N2 C15 C16 125.86(13) . . ?
C9 C16 C15 124.71(13) 2_666 . ?
C9 C16 C17 117.30(12) 2_666 . ?
C15 C16 C17 117.99(13) . . ?
C16 C17 H17A 109.0 . . ?
C16 C17 H17B 109.0 . . ?
C16 C17 C18 112.84(12) . . ?
H17A C17 H17B 107.8 . . ?
C18 C17 H17A 109.0 . . ?
C18 C17 H17B 109.0 . . ?
C17 C18 H18A 109.5 . . ?
C17 C18 H18B 109.5 . . ?
C17 C18 H18C 109.5 . . ?
H18A C18 H18B 109.5 . . ?
H18A C18 H18C 109.5 . . ?
H18B C18 H18C 109.5 . . ?
H19A C19 H19B 108.6 . . ?
C20 C19 H19A 110.4 . . ?
C20 C19 H19B 110.4 . . ?
O1 C19 H19A 110.4 . . ?
O1 C19 H19B 110.4 . . ?
O1 C19 C20 106.50(14) . . ?
C19 C20 H20A 110.8 . . ?
C19 C20 H20B 110.8 . . ?
C19 C20 C21 104.76(15) . . ?
H20A C20 H20B 108.9 . . ?
C21 C20 H20A 110.8 . . ?
C21 C20 H20B 110.8 . . ?
C20 C21 H21A 111.0 . . ?
C20 C21 H21B 111.0 . . ?
H21A C21 H21B 109.0 . . ?
C22 C21 C20 103.97(14) . . ?
C22 C21 H21A 111.0 . . ?
C22 C21 H21B 111.0 . . ?
C21 C22 H22A 110.8 . . ?
C21 C22 H22B 110.8 . . ?
H22A C22 H22B 108.9 . . ?
O1 C22 C21 104.85(13) . . ?
O1 C22 H22A 110.8 . . ?
O1 C22 H22B 110.8 . . ?
C8 N1 C9 106.97(11) . . ?
C8 N1 Zn1 125.81(9) . . ?
C9 N1 Zn1 126.46(10) . . ?
C12 N2 C15 106.71(11) . . ?
C12 N2 Zn1 126.20(9) . . ?
C15 N2 Zn1 126.99(10) . . ?
C19 O1 Zn1 117.70(9) . . ?
C22 O1 C19 106.05(12) . . ?
C22 O1 Zn1 118.34(9) . . ?
N1 Zn1 N1 180.0 . 2_666 ?
N1 Zn1 O1 87.10(4) . 2_666 ?
N1 Zn1 O1 92.90(4) 2_666 2_666 ?
N1 Zn1 O1 92.90(4) . . ?
N1 Zn1 O1 87.10(4) 2_666 . ?
N2 Zn1 N1 89.54(5) . 2_666 ?
N2 Zn1 N1 90.46(5) . . ?
N2 Zn1 N1 89.54(5) 2_666 . ?
N2 Zn1 N1 90.46(5) 2_666 2_666 ?
N2 Zn1 N2 180.0 2_666 . ?
N2 Zn1 O1 88.47(4) 2_666 . ?
N2 Zn1 O1 91.53(4) 2_666 2_666 ?
N2 Zn1 O1 88.47(4) . 2_666 ?
N2 Zn1 O1 91.53(4) . . ?
O1 Zn1 O1 180.0 . 2_666 ?

loop_
_geom_bond_atom_site_label_1
_geom_bond_atom_site_label_2
_geom_bond_distance
_geom_bond_site_symmetry_2
_geom_bond_publ_flag
C1 C2 1.394(2) . ?
C1 C6 1.400(2) . ?
C1 C7 1.4990(19) . ?
C2 H2 0.9500 . ?
C2 C3 1.390(2) . ?
C3 H3 0.9500 . ?
C3 C4 1.389(2) . ?
C4 H4 0.9500 . ?
C4 C5 1.384(2) . ?
C5 H5 0.9500 . ?
C5 C6 1.391(2) . ?
C6 H6 0.9500 . ?
C7 C8 1.405(2) . ?
C7 C12 1.4056(19) . ?
C8 C11 1.4462(19) . ?
C8 N1 1.3711(18) . ?
C9 C10 1.4474(19) . ?
C9 C16 1.409(2) 2_666 ?
C9 N1 1.3748(18) . ?
C10 H10 0.9500 . ?
C10 C11 1.357(2) . ?
C11 H11 0.9500 . ?
C12 C13 1.4447(19) . ?
C12 N2 1.3720(18) . ?
C13 H13 0.9500 . ?
C13 C14 1.357(2) . ?
C14 H14 0.9500 . ?
C14 C15 1.4452(19) . ?
C15 C16 1.4107(19) . ?
C15 N2 1.3760(17) . ?
C16 C17 1.5175(19) . ?
C17 H17A 0.9900 . ?
C17 H17B 0.9900 . ?
C17 C18 1.530(2) . ?
C18 H18A 0.9800 . ?
C18 H18B 0.9800 . ?
C18 H18C 0.9800 . ?
C19 H19A 0.9900 . ?
C19 H19B 0.9900 . ?
C19 C20 1.523(2) . ?
C19 O1 1.4416(19) . ?
C20 H20A 0.9900 . ?
C20 H20B 0.9900 . ?
C20 C21 1.524(3) . ?
C21 H21A 0.9900 . ?
C21 H21B 0.9900 . ?
C21 C22 1.522(3) . ?
C22 H22A 0.9900 . ?
C22 H22B 0.9900 . ?
C22 O1 1.4320(18) . ?
N1 Zn1 2.0602(12) . ?
N2 Zn1 2.0495(12) . ?
O1 Zn1 2.4494(11) . ?

loop_
_geom_torsion_atom_site_label_1
_geom_torsion_atom_site_label_2
_geom_torsion_atom_site_label_3
_geom_torsion_atom_site_label_4
_geom_torsion
_geom_torsion_site_symmetry_1
_geom_torsion_site_symmetry_2
_geom_torsion_site_symmetry_3
_geom_torsion_site_symmetry_4
_geom_torsion_publ_flag
C1 C2 C3 C4 -0.1(3) . . . . ?
C1 C7 C8 C11 6.3(2) . . . . ?
C1 C7 C8 N1 -177.68(13) . . . . ?
C1 C7 C12 C13 3.4(2) . . . . ?
C1 C7 C12 N2 -178.36(12) . . . . ?
C2 C1 C6 C5 0.1(2) . . . . ?
C2 C1 C7 C8 -110.59(16) . . . . ?
C2 C1 C7 C12 68.30(18) . . . . ?
C2 C3 C4 C5 0.7(3) . . . . ?
C3 C4 C5 C6 -1.0(3) . . . . ?
C4 C5 C6 C1 0.5(2) . . . . ?
C6 C1 C2 C3 -0.3(2) . . . . ?
C6 C1 C7 C8 69.58(18) . . . . ?
C6 C1 C7 C12 -111.53(16) . . . . ?
C7 C1 C2 C3 179.82(14) . . . . ?
C7 C1 C6 C5 179.97(14) . . . . ?
C7 C8 C11 C10 176.26(14) . . . . ?
C7 C8 N1 C9 -176.32(13) . . . . ?
C7 C8 N1 Zn1 -5.8(2) . . . . ?
C7 C12 C13 C14 177.88(13) . . . . ?
C7 C12 N2 C15 -178.02(13) . . . . ?
C7 C12 N2 Zn1 -1.5(2) . . . . ?
C8 C7 C12 C13 -177.77(13) . . . . ?
C8 C7 C12 N2 0.4(2) . . . . ?
C9 C10 C11 C8 0.26(16) . . . . ?
C9 C16 C17 C18 83.91(16) 2_666 . . . ?
C10 C9 N1 C8 0.00(16) . . . . ?
C10 C9 N1 Zn1 -170.41(9) . . . . ?
C11 C8 N1 C9 0.17(16) . . . . ?
C11 C8 N1 Zn1 170.65(9) . . . . ?
C12 C7 C8 C11 -172.43(14) . . . . ?
C12 C7 C8 N1 3.5(2) . . . . ?
C12 C13 C14 C15 0.48(16) . . . . ?
C13 C12 N2 C15 0.39(15) . . . . ?
C13 C12 N2 Zn1 176.96(9) . . . . ?
C13 C14 C15 C16 -178.72(13) . . . . ?
C13 C14 C15 N2 -0.25(16) . . . . ?
C14 C15 C16 C9 178.25(13) . . . 2_666 ?
C14 C15 C16 C17 -1.8(2) . . . . ?
C14 C15 N2 C12 -0.10(15) . . . . ?
C14 C15 N2 Zn1 -176.63(9) . . . . ?
C15 C16 C17 C18 -96.05(16) . . . . ?
C16 C9 C10 C11 -179.07(14) 2_666 . . . ?
C16 C9 N1 C8 178.88(13) 2_666 . . . ?
C16 C9 N1 Zn1 8.5(2) 2_666 . . . ?
C16 C15 N2 C12 178.34(13) . . . . ?
C16 C15 N2 Zn1 1.8(2) . . . . ?
C19 C20 C21 C22 10.5(2) . . . . ?
C20 C19 O1 C22 -31.73(17) . . . . ?
C20 C19 O1 Zn1 -166.89(11) . . . . ?
C20 C21 C22 O1 -29.78(19) . . . . ?
C21 C22 O1 C19 38.52(16) . . . . ?
C21 C22 O1 Zn1 173.33(10) . . . . ?
N1 C8 C11 C10 -0.28(17) . . . . ?
N1 C9 C10 C11 -0.17(17) . . . . ?
N2 C12 C13 C14 -0.56(16) . . . . ?
N2 C15 C16 C9 0.0(2) . . . 2_666 ?
N2 C15 C16 C17 180.00(13) . . . . ?
O1 C19 C20 C21 12.1(2) . . . . ?
